data_4348527
loop_
_publ_author_name
'Barnsley, Jonathan E.'
'Scottwell, Syn\/ove \/O'
'Elliott, Anastasia B. S.'
'Gordon, Keith C.'
'Crowley, James D.'

_publ_section_title
;
 Structural, Electronic, and Computational Studies of Heteroleptic Cu(I)
 Complexes of 6,6'-Dimesityl-2,2'-bipyridine with Ferrocene-Appended
 Ethynyl-2,2'-bipyridine Ligands.
;
_journal_issue 16
_journal_name_full 'Inorganic chemistry'
_journal_page_first 8184
_journal_page_last 8192
_journal_paper_doi 10.1021/acs.inorgchem.6b01300
_journal_volume 55
_journal_year 2016
_chemical_formula_sum 'C56 H56 Cu F6 Fe N4 O2 P'
_chemical_formula_weight 1081.42
_space_group_IT_number 2
_space_group_name_Hall '-P 1'
_space_group_name_H-M_alt 'P -1'
_symmetry_cell_setting triclinic
_symmetry_space_group_name_H-M 'P -1'
_atom_sites_solution_hydrogens geom
_atom_sites_solution_primary direct
_atom_sites_solution_secondary difmap
_audit_creation_method SHELXL-97
_cell_angle_alpha 71.505(6)
_cell_angle_beta 76.440(6)
_cell_angle_gamma 78.322(7)
_cell_formula_units_Z 2
_cell_length_a 10.9313(14)
_cell_length_b 14.207(2)
_cell_length_c 19.792(3)
_cell_measurement_reflns_used 8893
_cell_measurement_temperature 100(2)
_cell_measurement_theta_max 25.9895
_cell_measurement_theta_min 2.2075
_cell_volume 2806.2(7)
_computing_cell_refinement 'Bruker SAINT'
_computing_data_collection 'Bruker APEX2'
_computing_data_reduction 'Bruker SAINT'
_computing_molecular_graphics 'Bruker SHELXTL'
_computing_publication_material 'Bruker SHELXTL'
_computing_structure_refinement 'SHELXL-97 (Sheldrick, 2008)'
_computing_structure_solution 'SHELXS-97 (Sheldrick, 2008)'
_diffrn_ambient_temperature 100(2)
_diffrn_measured_fraction_theta_full 0.962
_diffrn_measured_fraction_theta_max 0.962
_diffrn_measurement_device_type 'Bruker APEX-II CCD'
_diffrn_measurement_method '\f and \w scans'
_diffrn_radiation_monochromator graphite
_diffrn_radiation_source 'fine-focus sealed tube'
_diffrn_radiation_type MoK\a
_diffrn_radiation_wavelength 0.71073
_diffrn_reflns_av_R_equivalents 0.0622
_diffrn_reflns_av_sigmaI/netI 0.0763
_diffrn_reflns_limit_h_max 13
_diffrn_reflns_limit_h_min -13
_diffrn_reflns_limit_k_max 17
_diffrn_reflns_limit_k_min -17
_diffrn_reflns_limit_l_max 24
_diffrn_reflns_limit_l_min -24
_diffrn_reflns_number 37710
_diffrn_reflns_theta_full 26.74
_diffrn_reflns_theta_max 26.74
_diffrn_reflns_theta_min 1.10
_exptl_absorpt_coefficient_mu 0.728
_exptl_absorpt_correction_T_max 0.7454
_exptl_absorpt_correction_T_min 0.6317
_exptl_absorpt_correction_type multi-scan
_exptl_absorpt_process_details 'SADABS (Bruker, 2009)'
_exptl_crystal_colour orange
_exptl_crystal_density_diffrn 1.280
_exptl_crystal_density_method 'not measured'
_exptl_crystal_description plate
_exptl_crystal_F_000 1120
_exptl_crystal_size_max 0.79
_exptl_crystal_size_mid 0.23
_exptl_crystal_size_min 0.12
_platon_squeeze_details
;
Although two acetone molecules could be assigned per asymmetric unit, there
remained diffuse electron density within the solvent accessible void, accounted
for by disordered solvent which could not be modelled sensibly as discrete 
molecules. As such, PLATON SQUEEZE was employed to calculate the contribution to 
the diffraction from the solvent void and thereby produced a set of solvent-free
diffraction intensities. SQUEEZE estimated a single void containing 23.5 electrons
per unit cell. The void sits on the face of the cell, thus there is a 23.5 electron
contribution from two separate unit cells, giving a total void electron count of 
47. This can be accounted for by one acetone molecule and one and a half water 
molecules disordered between the two adjacent unit cells.
;
_refine_diff_density_max 1.285
_refine_diff_density_min -0.564
_refine_diff_density_rms 0.104
_refine_ls_extinction_method none
_refine_ls_goodness_of_fit_ref 1.010
_refine_ls_hydrogen_treatment constr
_refine_ls_matrix_type full
_refine_ls_number_parameters 650
_refine_ls_number_reflns 11469
_refine_ls_number_restraints 0
_refine_ls_restrained_S_all 1.010
_refine_ls_R_factor_all 0.0935
_refine_ls_R_factor_gt 0.0623
_refine_ls_shift/su_max 0.010
_refine_ls_shift/su_mean 0.000
_refine_ls_structure_factor_coef Fsqd
_refine_ls_weighting_details 'calc w=1/[\s^2^(Fo^2^)+(0.1079P)^2^+0.0000P] where P=(Fo^2^+2Fc^2^)/3'
_refine_ls_weighting_scheme calc
_refine_ls_wR_factor_gt 0.1685
_refine_ls_wR_factor_ref 0.1849
_reflns_number_gt 7734
_reflns_number_total 11469
_reflns_threshold_expression >2sigma(I)
_cod_data_source_file ic6b01300_si_002.cif
_cod_data_source_block dp002_1
_cod_depositor_comments
;
The following automatic conversions were performed:

data item '_symmetry_cell_setting' value 'Triclinic' was changed to
'triclinic' in accordance with the
/home/saulius/struct/COD-crude-data/automatic-downloads/DataCite-retrospective/ACS/depositions/lib/dictionaries/cif_core.dic
dictionary named 'cif_core.dic' version 2.4.2 last updated on
2011-04-26.

Automatic conversion script
Id: cif_fix_values 6909 2019-04-08 15:41:33Z antanas 
;
_cod_original_cell_volume 2806.3(7)
_cod_original_sg_symbol_H-M P-1
_cod_database_code 4348527

loop_
_symmetry_equiv_pos_as_xyz
'x, y, z'
'-x, -y, -z'

loop_
_atom_site_label
_atom_site_type_symbol
_atom_site_fract_x
_atom_site_fract_y
_atom_site_fract_z
_atom_site_U_iso_or_equiv
_atom_site_adp_type
_atom_site_occupancy
_atom_site_symmetry_multiplicity
_atom_site_calc_flag
_atom_site_refinement_flags
Cu1 Cu 0.88182(4) 0.61336(3) 0.14109(2) 0.02959(15) Uani 1 1 d .
Fe1 Fe 0.87521(6) 0.66206(4) 0.58480(3) 0.04667(19) Uani 1 1 d .
P1 P 0.50127(10) 0.14115(8) 0.17908(6) 0.0433(3) Uani 1 1 d .
O1 O 0.9178(7) 0.8953(4) 0.7300(3) 0.160(3) Uani 1 1 d .
F1 F 0.3487(2) 0.16218(19) 0.19611(17) 0.0731(8) Uani 1 1 d .
F2 F 0.5033(2) 0.20700(18) 0.23045(13) 0.0556(6) Uani 1 1 d .
F3 F 0.5054(3) 0.23839(19) 0.11224(14) 0.0780(9) Uani 1 1 d .
F4 F 0.4973(3) 0.0741(2) 0.12849(17) 0.0795(10) Uani 1 1 d .
F5 F 0.4965(2) 0.04350(17) 0.24777(15) 0.0591(7) Uani 1 1 d .
F6 F 0.6527(2) 0.11917(18) 0.16499(14) 0.0563(6) Uani 1 1 d .
N1 N 0.7965(3) 0.7025(2) 0.20455(15) 0.0293(6) Uani 1 1 d .
N2 N 0.8260(2) 0.7333(2) 0.06286(15) 0.0267(6) Uani 1 1 d .
N3 N 0.8478(2) 0.47354(19) 0.15707(14) 0.0233(6) Uani 1 1 d .
N4 N 1.0567(2) 0.5388(2) 0.15407(13) 0.0240(6) Uani 1 1 d .
C13 C 0.7906(3) 0.6843(3) 0.27530(18) 0.0332(8) Uani 1 1 d .
H13 H 0.8233 0.6206 0.3008 0.040 Uiso 1 1 calc R
C14 C 0.7390(4) 0.7539(3) 0.3135(2) 0.0402(9) Uani 1 1 d .
C15 C 0.6890(4) 0.8476(3) 0.2746(2) 0.0455(10) Uani 1 1 d .
H15 H 0.6523 0.8966 0.2980 0.055 Uiso 1 1 calc R
C16 C 0.6935(4) 0.8683(3) 0.2016(2) 0.0397(9) Uani 1 1 d .
H16 H 0.6593 0.9310 0.1756 0.048 Uiso 1 1 calc R
C17 C 0.7493(3) 0.7952(2) 0.16670(18) 0.0285(7) Uani 1 1 d .
C18 C 0.7591(3) 0.8107(2) 0.08812(18) 0.0263(7) Uani 1 1 d .
C22 C 0.8364(3) 0.7425(3) -0.0074(2) 0.0346(8) Uani 1 1 d .
H22 H 0.8835 0.6904 -0.0253 0.041 Uiso 1 1 calc R
C21 C 0.7808(4) 0.8256(3) -0.0554(2) 0.0395(9) Uani 1 1 d .
H21 H 0.7878 0.8282 -0.1037 0.047 Uiso 1 1 calc R
C20 C 0.7150(3) 0.9036(3) -0.0290(2) 0.0391(9) Uani 1 1 d .
H20 H 0.6773 0.9606 -0.0597 0.047 Uiso 1 1 calc R
C19 C 0.7049(3) 0.8978(3) 0.04264(19) 0.0334(8) Uani 1 1 d .
H19 H 0.6625 0.9512 0.0605 0.040 Uiso 1 1 calc R
C12 C 0.7399(4) 0.7285(3) 0.3896(2) 0.0485(11) Uani 1 1 d .
C11 C 0.7388(4) 0.7092(3) 0.4526(2) 0.0496(11) Uani 1 1 d .
C10 C 0.7302(4) 0.6879(3) 0.5295(2) 0.0503(11) Uani 1 1 d .
C6 C 0.7314(4) 0.5914(4) 0.5817(2) 0.0535(11) Uani 1 1 d .
H6 H 0.7412 0.5302 0.5719 0.064 Uiso 1 1 calc R
C7 C 0.7152(4) 0.6058(4) 0.6505(2) 0.0578(13) Uani 1 1 d .
H7 H 0.7116 0.5555 0.6942 0.069 Uiso 1 1 calc R
C8 C 0.7053(5) 0.7091(4) 0.6420(2) 0.0647(15) Uani 1 1 d .
H8 H 0.6949 0.7381 0.6793 0.078 Uiso 1 1 calc R
C9 C 0.7137(5) 0.7617(4) 0.5679(2) 0.0618(14) Uani 1 1 d .
H9 H 0.7094 0.8307 0.5477 0.074 Uiso 1 1 calc R
C1 C 1.0429(4) 0.5702(4) 0.5708(2) 0.0554(12) Uani 1 1 d .
H1 H 1.0520 0.5055 0.5670 0.067 Uiso 1 1 calc R
C5 C 1.0426(5) 0.6589(4) 0.5131(3) 0.0642(14) Uani 1 1 d .
H5 H 1.0528 0.6631 0.4643 0.077 Uiso 1 1 calc R
C4 C 1.0239(5) 0.7404(4) 0.5425(3) 0.0746(15) Uani 1 1 d .
H4 H 1.0178 0.8079 0.5166 0.090 Uiso 1 1 calc R
C3 C 1.0160(5) 0.7009(4) 0.6186(3) 0.0648(13) Uani 1 1 d .
H3 H 1.0055 0.7377 0.6514 0.078 Uiso 1 1 calc R
C2 C 1.0270(4) 0.5969(3) 0.6352(2) 0.0517(11) Uani 1 1 d .
H2 H 1.0241 0.5523 0.6814 0.062 Uiso 1 1 calc R
C37 C 0.9500(3) 0.4021(2) 0.16537(16) 0.0257(7) Uani 1 1 d .
C36 C 1.0698(3) 0.4400(2) 0.16334(16) 0.0239(7) Uani 1 1 d .
C32 C 1.1569(3) 0.5810(2) 0.15417(16) 0.0246(7) Uani 1 1 d .
C31 C 1.1281(3) 0.6894(2) 0.14791(17) 0.0248(7) Uani 1 1 d .
C29 C 1.1241(3) 0.7605(3) 0.07965(18) 0.0290(8) Uani 1 1 d .
C28 C 1.0788(3) 0.8594(3) 0.0761(2) 0.0341(8) Uani 1 1 d .
H28 H 1.0759 0.9057 0.0309 0.041 Uiso 1 1 calc R
C26 C 1.0372(3) 0.8927(3) 0.1377(2) 0.0348(8) Uani 1 1 d .
C25 C 1.0479(3) 0.8229(3) 0.2044(2) 0.0336(8) Uani 1 1 d .
H25 H 1.0231 0.8441 0.2461 0.040 Uiso 1 1 calc R
C24 C 1.0946(3) 0.7228(3) 0.21062(18) 0.0284(7) Uani 1 1 d .
C23 C 1.1092(4) 0.6525(3) 0.28446(18) 0.0377(9) Uani 1 1 d .
H23A H 1.1952 0.6456 0.2910 0.057 Uiso 1 1 calc R
H23B H 1.0891 0.5880 0.2882 0.057 Uiso 1 1 calc R
H23C H 1.0526 0.6790 0.3212 0.057 Uiso 1 1 calc R
C27 C 0.9793(4) 1.0000(3) 0.1327(3) 0.0497(11) Uani 1 1 d .
H27A H 1.0187 1.0433 0.0884 0.075 Uiso 1 1 calc R
H27B H 0.9925 1.0177 0.1731 0.075 Uiso 1 1 calc R
H27C H 0.8898 1.0072 0.1334 0.075 Uiso 1 1 calc R
C30 C 1.1671(4) 0.7279(3) 0.01112(18) 0.0388(9) Uani 1 1 d .
H30A H 1.1548 0.7846 -0.0300 0.058 Uiso 1 1 calc R
H30B H 1.1182 0.6777 0.0131 0.058 Uiso 1 1 calc R
H30C H 1.2555 0.7007 0.0068 0.058 Uiso 1 1 calc R
C33 C 1.2755(3) 0.5231(3) 0.16090(18) 0.0299(8) Uani 1 1 d .
H33 H 1.3449 0.5525 0.1598 0.036 Uiso 1 1 calc R
C34 C 1.2882(3) 0.4221(3) 0.16919(18) 0.0325(8) Uani 1 1 d .
H34 H 1.3668 0.3829 0.1733 0.039 Uiso 1 1 calc R
C35 C 1.1852(3) 0.3788(3) 0.17150(18) 0.0312(8) Uani 1 1 d .
H35 H 1.1924 0.3102 0.1784 0.037 Uiso 1 1 calc R
C38 C 0.9419(3) 0.3024(3) 0.17481(19) 0.0338(8) Uani 1 1 d .
H38 H 1.0126 0.2537 0.1810 0.041 Uiso 1 1 calc R
C39 C 0.8269(4) 0.2772(3) 0.1749(2) 0.0435(10) Uani 1 1 d .
H39 H 0.8196 0.2110 0.1803 0.052 Uiso 1 1 calc R
C40 C 0.7221(4) 0.3499(3) 0.1668(2) 0.0404(9) Uani 1 1 d .
H40 H 0.6441 0.3331 0.1669 0.048 Uiso 1 1 calc R
C41 C 0.7346(3) 0.4479(3) 0.15877(18) 0.0301(8) Uani 1 1 d .
C42 C 0.6296(3) 0.5340(3) 0.15256(18) 0.0283(7) Uani 1 1 d .
C43 C 0.6005(3) 0.5891(3) 0.08457(19) 0.0328(8) Uani 1 1 d .
C45 C 0.5220(3) 0.6798(3) 0.0778(2) 0.0363(9) Uani 1 1 d .
H45 H 0.5029 0.7168 0.0326 0.044 Uiso 1 1 calc R
C46 C 0.4707(3) 0.7170(3) 0.1374(2) 0.0400(9) Uani 1 1 d .
C48 C 0.4938(3) 0.6582(3) 0.2045(2) 0.0391(9) Uani 1 1 d .
H48 H 0.4552 0.6805 0.2448 0.047 Uiso 1 1 calc R
C49 C 0.5723(3) 0.5670(3) 0.2143(2) 0.0334(8) Uani 1 1 d .
C50 C 0.5972(4) 0.5041(3) 0.2885(2) 0.0471(10) Uani 1 1 d .
H50A H 0.5563 0.5396 0.3235 0.071 Uiso 1 1 calc R
H50B H 0.6870 0.4908 0.2879 0.071 Uiso 1 1 calc R
H50C H 0.5640 0.4419 0.3011 0.071 Uiso 1 1 calc R
C47 C 0.3959(4) 0.8197(3) 0.1274(3) 0.0553(12) Uani 1 1 d .
H47A H 0.3092 0.8143 0.1512 0.083 Uiso 1 1 calc R
H47B H 0.3987 0.8524 0.0766 0.083 Uiso 1 1 calc R
H47C H 0.4317 0.8582 0.1480 0.083 Uiso 1 1 calc R
C44 C 0.6555(4) 0.5517(3) 0.0190(2) 0.0455(10) Uani 1 1 d .
H44A H 0.6202 0.4927 0.0241 0.068 Uiso 1 1 calc R
H44B H 0.7461 0.5359 0.0149 0.068 Uiso 1 1 calc R
H44C H 0.6353 0.6027 -0.0236 0.068 Uiso 1 1 calc R
C51 C 0.8022(10) 0.9597(6) 0.6335(4) 0.157(4) Uani 1 1 d .
H51A H 0.8749 0.9663 0.5950 0.235 Uiso 1 1 calc R
H51B H 0.7364 1.0144 0.6206 0.235 Uiso 1 1 calc R
H51C H 0.7718 0.8975 0.6414 0.235 Uiso 1 1 calc R
C52 C 0.8385(8) 0.9611(5) 0.7006(4) 0.108(2) Uani 1 1 d .
C53 C 0.7758(7) 1.0439(6) 0.7302(4) 0.115(2) Uani 1 1 d .
H53A H 0.8131 1.0417 0.7702 0.173 Uiso 1 1 calc R
H53B H 0.6869 1.0384 0.7467 0.173 Uiso 1 1 calc R
H53C H 0.7860 1.1063 0.6933 0.173 Uiso 1 1 calc R
O2 O 0.6443(5) 0.3594(5) 0.6007(3) 0.135(2) Uani 1 1 d .
C55 C 0.6251(5) 0.3270(5) 0.5553(3) 0.0810(17) Uani 1 1 d .
C54 C 0.6164(7) 0.3905(7) 0.4810(4) 0.128(3) Uani 1 1 d .
H54A H 0.6106 0.4596 0.4791 0.192 Uiso 1 1 calc R
H54B H 0.5421 0.3806 0.4676 0.192 Uiso 1 1 calc R
H54C H 0.6906 0.3727 0.4481 0.192 Uiso 1 1 calc R
C56 C 0.6155(7) 0.2220(6) 0.5706(5) 0.124(3) Uani 1 1 d .
H56A H 0.6730 0.1955 0.5341 0.186 Uiso 1 1 calc R
H56B H 0.5301 0.2147 0.5706 0.186 Uiso 1 1 calc R
H56C H 0.6369 0.1862 0.6172 0.186 Uiso 1 1 calc R

loop_
_atom_site_aniso_label
_atom_site_aniso_U_11
_atom_site_aniso_U_22
_atom_site_aniso_U_33
_atom_site_aniso_U_23
_atom_site_aniso_U_13
_atom_site_aniso_U_12
Cu1 0.0253(2) 0.0204(2) 0.0409(3) -0.00949(18) -0.01053(18) 0.00821(16)
Fe1 0.0562(4) 0.0452(4) 0.0308(3) -0.0106(3) -0.0086(3) 0.0106(3)
P1 0.0488(6) 0.0279(6) 0.0573(7) -0.0196(5) -0.0231(5) 0.0134(4)
O1 0.212(7) 0.119(5) 0.115(4) -0.015(3) -0.069(4) 0.066(4)
F1 0.0529(16) 0.0484(16) 0.121(3) -0.0309(16) -0.0389(15) 0.0237(12)
F2 0.0754(17) 0.0429(14) 0.0505(14) -0.0225(11) -0.0084(12) -0.0012(12)
F3 0.122(3) 0.0463(16) 0.0478(15) -0.0123(12) -0.0185(15) 0.0311(16)
F4 0.091(2) 0.0633(19) 0.115(2) -0.0610(18) -0.0684(18) 0.0368(15)
F5 0.0534(15) 0.0305(13) 0.0797(18) -0.0006(12) -0.0189(12) 0.0086(11)
F6 0.0455(14) 0.0489(15) 0.0738(17) -0.0240(13) -0.0110(12) 0.0057(11)
N1 0.0245(14) 0.0245(15) 0.0369(17) -0.0086(12) -0.0105(12) 0.0067(11)
N2 0.0222(14) 0.0248(15) 0.0334(16) -0.0100(12) -0.0067(11) 0.0009(11)
N3 0.0267(14) 0.0191(14) 0.0241(14) -0.0083(11) -0.0063(11) 0.0025(11)
N4 0.0230(14) 0.0239(15) 0.0235(14) -0.0072(11) -0.0072(11) 0.0043(11)
C13 0.0328(19) 0.0281(19) 0.0320(19) -0.0021(15) -0.0100(15) 0.0049(15)
C14 0.039(2) 0.041(2) 0.035(2) -0.0112(17) -0.0104(16) 0.0130(17)
C15 0.056(3) 0.040(2) 0.036(2) -0.0182(18) -0.0134(18) 0.0202(19)
C16 0.045(2) 0.028(2) 0.041(2) -0.0111(16) -0.0147(17) 0.0172(16)
C17 0.0246(17) 0.0244(18) 0.0340(18) -0.0076(14) -0.0097(14) 0.0059(14)
C18 0.0191(16) 0.0238(18) 0.0348(18) -0.0088(14) -0.0072(13) 0.0030(13)
C22 0.0300(19) 0.033(2) 0.042(2) -0.0168(17) -0.0067(15) 0.0021(15)
C21 0.047(2) 0.042(2) 0.0294(19) -0.0106(17) -0.0112(16) -0.0005(18)
C20 0.038(2) 0.034(2) 0.038(2) -0.0011(16) -0.0131(16) 0.0041(16)
C19 0.0289(18) 0.0284(19) 0.041(2) -0.0096(16) -0.0101(15) 0.0052(14)
C12 0.053(3) 0.048(3) 0.039(2) -0.0146(19) -0.0107(19) 0.013(2)
C11 0.046(2) 0.057(3) 0.042(2) -0.017(2) -0.0167(19) 0.015(2)
C10 0.053(3) 0.054(3) 0.034(2) -0.0104(19) -0.0120(18) 0.015(2)
C6 0.055(3) 0.055(3) 0.042(2) -0.009(2) -0.012(2) 0.005(2)
C7 0.055(3) 0.070(3) 0.033(2) -0.008(2) -0.0033(19) 0.009(2)
C8 0.065(3) 0.081(4) 0.036(2) -0.025(2) -0.009(2) 0.030(3)
C9 0.076(3) 0.057(3) 0.040(2) -0.019(2) -0.016(2) 0.031(2)
C1 0.050(3) 0.056(3) 0.056(3) -0.022(2) -0.007(2) 0.008(2)
C5 0.056(3) 0.087(4) 0.044(3) -0.022(3) -0.002(2) -0.002(3)
C4 0.087(4) 0.067(4) 0.060(3) -0.001(3) -0.013(3) -0.017(3)
C3 0.083(4) 0.057(3) 0.056(3) -0.022(2) -0.012(3) -0.004(3)
C2 0.051(3) 0.051(3) 0.047(2) -0.012(2) -0.0099(19) 0.004(2)
C37 0.0314(18) 0.0241(18) 0.0208(16) -0.0094(13) -0.0062(13) 0.0048(14)
C36 0.0273(17) 0.0241(17) 0.0190(15) -0.0084(13) -0.0061(12) 0.0050(13)
C32 0.0221(16) 0.0265(18) 0.0226(16) -0.0075(13) -0.0042(12) 0.0038(13)
C31 0.0198(16) 0.0236(17) 0.0300(17) -0.0070(14) -0.0055(13) -0.0003(13)
C29 0.0231(17) 0.0302(19) 0.0310(18) -0.0059(15) -0.0084(13) 0.0020(14)
C28 0.0328(19) 0.0256(19) 0.038(2) -0.0015(15) -0.0122(15) 0.0024(15)
C26 0.0252(18) 0.028(2) 0.049(2) -0.0099(17) -0.0106(15) 0.0054(14)
C25 0.0313(19) 0.030(2) 0.041(2) -0.0156(16) -0.0084(15) 0.0022(15)
C24 0.0256(17) 0.0263(18) 0.0317(18) -0.0070(14) -0.0070(14) -0.0001(14)
C23 0.048(2) 0.034(2) 0.0291(19) -0.0091(16) -0.0103(16) 0.0031(17)
C27 0.047(2) 0.028(2) 0.068(3) -0.013(2) -0.010(2) 0.0069(17)
C30 0.043(2) 0.039(2) 0.0270(18) -0.0063(16) -0.0051(15) 0.0040(17)
C33 0.0246(17) 0.031(2) 0.0334(18) -0.0099(15) -0.0121(14) 0.0081(14)
C34 0.0238(18) 0.037(2) 0.0345(19) -0.0130(16) -0.0124(14) 0.0129(15)
C35 0.0340(19) 0.0251(19) 0.0347(19) -0.0145(15) -0.0127(15) 0.0128(14)
C38 0.036(2) 0.0253(19) 0.039(2) -0.0127(15) -0.0085(15) 0.0079(15)
C39 0.054(3) 0.024(2) 0.055(2) -0.0130(17) -0.0118(19) -0.0057(18)
C40 0.040(2) 0.032(2) 0.052(2) -0.0132(18) -0.0105(17) -0.0045(17)
C41 0.0346(19) 0.0281(19) 0.0279(17) -0.0090(14) -0.0082(14) -0.0007(15)
C42 0.0230(17) 0.0285(19) 0.0345(19) -0.0092(15) -0.0069(14) -0.0036(14)
C43 0.0243(18) 0.036(2) 0.039(2) -0.0095(16) -0.0071(15) -0.0049(15)
C45 0.0217(17) 0.038(2) 0.046(2) -0.0063(17) -0.0098(15) -0.0030(15)
C46 0.0188(17) 0.034(2) 0.070(3) -0.017(2) -0.0118(17) -0.0013(15)
C48 0.0275(19) 0.040(2) 0.056(2) -0.0267(19) -0.0044(17) -0.0012(16)
C49 0.0204(17) 0.037(2) 0.044(2) -0.0143(17) -0.0060(14) -0.0020(15)
C50 0.043(2) 0.059(3) 0.039(2) -0.018(2) -0.0041(17) -0.002(2)
C47 0.033(2) 0.036(2) 0.095(4) -0.019(2) -0.017(2) 0.0083(18)
C44 0.046(2) 0.056(3) 0.036(2) -0.0160(19) -0.0130(17) 0.0001(19)
C51 0.269(12) 0.104(6) 0.107(6) -0.041(5) -0.087(7) 0.031(7)
C52 0.158(7) 0.072(5) 0.091(5) -0.018(4) -0.056(5) 0.022(4)
C53 0.122(6) 0.108(6) 0.145(7) -0.057(5) -0.046(5) -0.020(5)
O2 0.142(5) 0.185(6) 0.097(4) -0.077(4) 0.000(3) -0.031(4)
C55 0.067(4) 0.104(5) 0.076(4) -0.047(4) -0.007(3) 0.006(3)
C54 0.097(5) 0.179(8) 0.090(5) -0.015(5) -0.039(4) 0.009(5)
C56 0.106(6) 0.113(7) 0.150(8) -0.050(6) -0.020(5) 0.006(5)

loop_
_atom_type_symbol
_atom_type_description
_atom_type_scat_dispersion_real
_atom_type_scat_dispersion_imag
_atom_type_scat_source
C C 0.0033 0.0016 'International Tables Vol C Tables 4.2.6.8 and 6.1.1.4'
H H 0.0000 0.0000 'International Tables Vol C Tables 4.2.6.8 and 6.1.1.4'
N N 0.0061 0.0033 'International Tables Vol C Tables 4.2.6.8 and 6.1.1.4'
O O 0.0106 0.0060 'International Tables Vol C Tables 4.2.6.8 and 6.1.1.4'
F F 0.0171 0.0103 'International Tables Vol C Tables 4.2.6.8 and 6.1.1.4'
P P 0.1023 0.0942 'International Tables Vol C Tables 4.2.6.8 and 6.1.1.4'
Fe Fe 0.3463 0.8444 'International Tables Vol C Tables 4.2.6.8 and 6.1.1.4'
Cu Cu 0.3201 1.2651 'International Tables Vol C Tables 4.2.6.8 and 6.1.1.4'

loop_
_geom_angle_atom_site_label_1
_geom_angle_atom_site_label_2
_geom_angle_atom_site_label_3
_geom_angle
N2 Cu1 N3 124.73(11)
N2 Cu1 N1 82.57(11)
N3 Cu1 N1 125.39(11)
N2 Cu1 N4 130.87(11)
N3 Cu1 N4 80.98(11)
N1 Cu1 N4 118.32(11)
C4 Fe1 C5 40.8(2)
C4 Fe1 C1 68.3(2)
C5 Fe1 C1 40.35(19)
C4 Fe1 C8 125.6(2)
C5 Fe1 C8 163.2(2)
C1 Fe1 C8 154.90(19)
C4 Fe1 C10 120.2(2)
C5 Fe1 C10 108.28(18)
C1 Fe1 C10 126.44(18)
C8 Fe1 C10 68.10(18)
C4 Fe1 C2 67.9(2)
C5 Fe1 C2 67.65(19)
C1 Fe1 C2 40.22(17)
C8 Fe1 C2 120.48(18)
C10 Fe1 C2 163.53(19)
C4 Fe1 C3 40.8(2)
C5 Fe1 C3 68.2(2)
C1 Fe1 C3 67.8(2)
C8 Fe1 C3 107.8(2)
C10 Fe1 C3 155.2(2)
C2 Fe1 C3 39.91(18)
C4 Fe1 C9 107.1(2)
C5 Fe1 C9 126.2(2)
C1 Fe1 C9 163.81(17)
C8 Fe1 C9 40.30(17)
C10 Fe1 C9 41.20(17)
C2 Fe1 C9 154.12(18)
C3 Fe1 C9 119.7(2)
C4 Fe1 C6 155.6(2)
C5 Fe1 C6 121.0(2)
C1 Fe1 C6 108.42(19)
C8 Fe1 C6 67.8(2)
C10 Fe1 C6 40.96(17)
C2 Fe1 C6 126.14(18)
C3 Fe1 C6 162.28(18)
C9 Fe1 C6 68.9(2)
C4 Fe1 C7 162.7(2)
C5 Fe1 C7 155.3(2)
C1 Fe1 C7 120.9(2)
C8 Fe1 C7 40.20(19)
C10 Fe1 C7 67.92(17)
C2 Fe1 C7 108.67(18)
C3 Fe1 C7 125.75(19)
C9 Fe1 C7 68.1(2)
C6 Fe1 C7 39.99(17)
F3 P1 F2 89.54(14)
F3 P1 F6 90.79(16)
F2 P1 F6 90.39(14)
F3 P1 F4 91.14(17)
F2 P1 F4 179.01(19)
F6 P1 F4 90.32(15)
F3 P1 F5 179.12(15)
F2 P1 F5 89.61(15)
F6 P1 F5 89.44(14)
F4 P1 F5 89.71(16)
F3 P1 F1 90.67(16)
F2 P1 F1 88.40(15)
F6 P1 F1 178.10(16)
F4 P1 F1 90.88(16)
F5 P1 F1 89.09(15)
C13 N1 C17 118.4(3)
C13 N1 Cu1 128.4(2)
C17 N1 Cu1 113.0(2)
C22 N2 C18 117.6(3)
C22 N2 Cu1 128.7(2)
C18 N2 Cu1 113.4(2)
C41 N3 C37 119.7(3)
C41 N3 Cu1 125.4(2)
C37 N3 Cu1 114.9(2)
C36 N4 C32 119.7(3)
C36 N4 Cu1 115.2(2)
C32 N4 Cu1 125.2(2)
N1 C13 C14 124.2(3)
N1 C13 H13 117.9
C14 C13 H13 117.9
C13 C14 C15 116.8(3)
C13 C14 C12 120.5(3)
C15 C14 C12 122.7(3)
C16 C15 C14 120.1(3)
C16 C15 H15 120.0
C14 C15 H15 120.0
C15 C16 C17 119.8(3)
C15 C16 H16 120.1
C17 C16 H16 120.1
N1 C17 C16 120.6(3)
N1 C17 C18 115.8(3)
C16 C17 C18 123.7(3)
N2 C18 C19 121.8(3)
N2 C18 C17 115.0(3)
C19 C18 C17 123.2(3)
N2 C22 C21 123.7(3)
N2 C22 H22 118.1
C21 C22 H22 118.1
C20 C21 C22 117.7(3)
C20 C21 H21 121.2
C22 C21 H21 121.2
C19 C20 C21 120.2(3)
C19 C20 H20 119.9
C21 C20 H20 119.9
C20 C19 C18 118.9(3)
C20 C19 H19 120.5
C18 C19 H19 120.5
C11 C12 C14 178.6(4)
C12 C11 C10 176.9(4)
C6 C10 C11 126.8(4)
C6 C10 C9 107.8(4)
C11 C10 C9 125.4(4)
C6 C10 Fe1 69.9(2)
C11 C10 Fe1 127.7(3)
C9 C10 Fe1 69.7(2)
C7 C6 C10 107.6(4)
C7 C6 Fe1 70.2(3)
C10 C6 Fe1 69.2(3)
C7 C6 H6 126.2
C10 C6 H6 126.2
Fe1 C6 H6 126.0
C6 C7 C8 108.6(4)
C6 C7 Fe1 69.8(3)
C8 C7 Fe1 69.3(3)
C6 C7 H7 125.7
C8 C7 H7 125.7
Fe1 C7 H7 126.7
C7 C8 C9 109.3(4)
C7 C8 Fe1 70.5(2)
C9 C8 Fe1 70.1(2)
C7 C8 H8 125.4
C9 C8 H8 125.4
Fe1 C8 H8 125.6
C8 C9 C10 106.8(4)
C8 C9 Fe1 69.6(2)
C10 C9 Fe1 69.1(2)
C8 C9 H9 126.6
C10 C9 H9 126.6
Fe1 C9 H9 126.2
C2 C1 C5 107.8(4)
C2 C1 Fe1 70.0(2)
C5 C1 Fe1 69.7(3)
C2 C1 H1 126.1
C5 C1 H1 126.1
Fe1 C1 H1 125.8
C1 C5 C4 107.9(4)
C1 C5 Fe1 69.9(3)
C4 C5 Fe1 69.0(3)
C1 C5 H5 126.1
C4 C5 H5 126.1
Fe1 C5 H5 126.6
C5 C4 C3 107.8(5)
C5 C4 Fe1 70.2(3)
C3 C4 Fe1 70.5(3)
C5 C4 H4 126.1
C3 C4 H4 126.1
Fe1 C4 H4 124.8
C2 C3 C4 107.6(4)
C2 C3 Fe1 69.9(3)
C4 C3 Fe1 68.7(3)
C2 C3 H3 126.2
C4 C3 H3 126.2
Fe1 C3 H3 126.7
C3 C2 C1 109.0(4)
C3 C2 Fe1 70.1(3)
C1 C2 Fe1 69.8(2)
C3 C2 H2 125.5
C1 C2 H2 125.5
Fe1 C2 H2 126.1
N3 C37 C38 121.5(3)
N3 C37 C36 114.6(3)
C38 C37 C36 124.0(3)
N4 C36 C35 121.9(3)
N4 C36 C37 114.3(3)
C35 C36 C37 123.8(3)
N4 C32 C33 120.6(3)
N4 C32 C31 114.4(3)
C33 C32 C31 125.0(3)
C24 C31 C29 118.9(3)
C24 C31 C32 120.4(3)
C29 C31 C32 120.5(3)
C28 C29 C31 119.5(3)
C28 C29 C30 120.3(3)
C31 C29 C30 120.2(3)
C29 C28 C26 122.3(3)
C29 C28 H28 118.8
C26 C28 H28 118.8
C28 C26 C25 117.7(3)
C28 C26 C27 121.3(3)
C25 C26 C27 121.0(3)
C24 C25 C26 122.0(3)
C24 C25 H25 119.0
C26 C25 H25 119.0
C25 C24 C31 119.3(3)
C25 C24 C23 119.0(3)
C31 C24 C23 121.7(3)
C24 C23 H23A 109.5
C24 C23 H23B 109.5
H23A C23 H23B 109.5
C24 C23 H23C 109.5
H23A C23 H23C 109.5
H23B C23 H23C 109.5
C26 C27 H27A 109.5
C26 C27 H27B 109.5
H27A C27 H27B 109.5
C26 C27 H27C 109.5
H27A C27 H27C 109.5
H27B C27 H27C 109.5
C29 C30 H30A 109.5
C29 C30 H30B 109.5
H30A C30 H30B 109.5
C29 C30 H30C 109.5
H30A C30 H30C 109.5
H30B C30 H30C 109.5
C34 C33 C32 119.1(3)
C34 C33 H33 120.5
C32 C33 H33 120.5
C33 C34 C35 120.2(3)
C33 C34 H34 119.9
C35 C34 H34 119.9
C34 C35 C36 118.5(3)
C34 C35 H35 120.8
C36 C35 H35 120.8
C39 C38 C37 118.5(3)
C39 C38 H38 120.8
C37 C38 H38 120.8
C38 C39 C40 120.2(4)
C38 C39 H39 119.9
C40 C39 H39 119.9
C39 C40 C41 119.1(4)
C39 C40 H40 120.5
C41 C40 H40 120.5
N3 C41 C40 121.0(3)
N3 C41 C42 113.5(3)
C40 C41 C42 125.5(3)
C43 C42 C49 120.4(3)
C43 C42 C41 120.0(3)
C49 C42 C41 119.0(3)
C45 C43 C42 119.0(3)
C45 C43 C44 120.1(3)
C42 C43 C44 120.9(3)
C43 C45 C46 121.5(4)
C43 C45 H45 119.3
C46 C45 H45 119.3
C48 C46 C45 118.2(3)
C48 C46 C47 121.4(4)
C45 C46 C47 120.3(4)
C46 C48 C49 122.6(4)
C46 C48 H48 118.7
C49 C48 H48 118.7
C48 C49 C42 118.0(3)
C48 C49 C50 121.6(3)
C42 C49 C50 120.4(3)
C49 C50 H50A 109.5
C49 C50 H50B 109.5
H50A C50 H50B 109.5
C49 C50 H50C 109.5
H50A C50 H50C 109.5
H50B C50 H50C 109.5
C46 C47 H47A 109.5
C46 C47 H47B 109.5
H47A C47 H47B 109.5
C46 C47 H47C 109.5
H47A C47 H47C 109.5
H47B C47 H47C 109.5
C43 C44 H44A 109.5
C43 C44 H44B 109.5
H44A C44 H44B 109.5
C43 C44 H44C 109.5
H44A C44 H44C 109.5
H44B C44 H44C 109.5
C52 C51 H51A 109.5
C52 C51 H51B 109.5
H51A C51 H51B 109.5
C52 C51 H51C 109.5
H51A C51 H51C 109.5
H51B C51 H51C 109.5
O1 C52 C53 121.8(7)
O1 C52 C51 121.7(7)
C53 C52 C51 116.5(6)
C52 C53 H53A 109.5
C52 C53 H53B 109.5
H53A C53 H53B 109.5
C52 C53 H53C 109.5
H53A C53 H53C 109.5
H53B C53 H53C 109.5
O2 C55 C56 121.0(7)
O2 C55 C54 122.2(8)
C56 C55 C54 116.8(7)
C55 C54 H54A 109.5
C55 C54 H54B 109.5
H54A C54 H54B 109.5
C55 C54 H54C 109.5
H54A C54 H54C 109.5
H54B C54 H54C 109.5
C55 C56 H56A 109.5
C55 C56 H56B 109.5
H56A C56 H56B 109.5
C55 C56 H56C 109.5
H56A C56 H56C 109.5
H56B C56 H56C 109.5

loop_
_geom_bond_atom_site_label_1
_geom_bond_atom_site_label_2
_geom_bond_distance
Cu1 N2 2.005(3)
Cu1 N3 2.008(3)
Cu1 N1 2.009(3)
Cu1 N4 2.020(3)
Fe1 C4 2.021(6)
Fe1 C5 2.038(5)
Fe1 C1 2.040(4)
Fe1 C8 2.041(4)
Fe1 C10 2.042(4)
Fe1 C2 2.042(4)
Fe1 C3 2.045(5)
Fe1 C9 2.049(4)
Fe1 C6 2.051(5)
Fe1 C7 2.056(5)
P1 F3 1.581(3)
P1 F2 1.591(2)
P1 F6 1.596(3)
P1 F4 1.598(3)
P1 F5 1.605(3)
P1 F1 1.607(3)
O1 C52 1.236(8)
N1 C13 1.329(4)
N1 C17 1.357(4)
N2 C22 1.335(4)
N2 C18 1.359(4)
N3 C41 1.348(4)
N3 C37 1.352(4)
N4 C36 1.339(4)
N4 C32 1.351(4)
C13 C14 1.383(5)
C13 H13 0.9300
C14 C15 1.385(5)
C14 C12 1.436(5)
C15 C16 1.370(5)
C15 H15 0.9300
C16 C17 1.389(5)
C16 H16 0.9300
C17 C18 1.481(5)
C18 C19 1.392(5)
C22 C21 1.391(5)
C22 H22 0.9300
C21 C20 1.374(5)
C21 H21 0.9300
C20 C19 1.373(5)
C20 H20 0.9300
C19 H19 0.9300
C12 C11 1.187(5)
C11 C10 1.438(5)
C10 C6 1.432(6)
C10 C9 1.439(6)
C6 C7 1.404(6)
C6 H6 0.9300
C7 C8 1.408(7)
C7 H7 0.9300
C8 C9 1.409(6)
C8 H8 0.9300
C9 H9 0.9300
C1 C2 1.404(6)
C1 C5 1.406(7)
C1 H1 0.9300
C5 C4 1.414(7)
C5 H5 0.9300
C4 C3 1.419(7)
C4 H4 0.9300
C3 C2 1.395(6)
C3 H3 0.9300
C2 H2 0.9300
C37 C38 1.387(5)
C37 C36 1.502(5)
C36 C35 1.391(4)
C32 C33 1.399(4)
C32 C31 1.479(4)
C31 C24 1.411(5)
C31 C29 1.411(5)
C29 C28 1.378(5)
C29 C30 1.512(5)
C28 C26 1.391(5)
C28 H28 0.9300
C26 C25 1.391(5)
C26 C27 1.509(5)
C25 C24 1.387(5)
C25 H25 0.9300
C24 C23 1.509(5)
C23 H23A 0.9600
C23 H23B 0.9600
C23 H23C 0.9600
C27 H27A 0.9600
C27 H27B 0.9600
C27 H27C 0.9600
C30 H30A 0.9600
C30 H30B 0.9600
C30 H30C 0.9600
C33 C34 1.372(5)
C33 H33 0.9300
C34 C35 1.374(5)
C34 H34 0.9300
C35 H35 0.9300
C38 C39 1.374(5)
C38 H38 0.9300
C39 C40 1.381(5)
C39 H39 0.9300
C40 C41 1.382(5)
C40 H40 0.9300
C41 C42 1.494(5)
C42 C43 1.398(5)
C42 C49 1.410(5)
C43 C45 1.383(5)
C43 C44 1.506(5)
C45 C46 1.396(5)
C45 H45 0.9300
C46 C48 1.376(6)
C46 C47 1.499(5)
C48 C49 1.386(5)
C48 H48 0.9300
C49 C50 1.512(5)
C50 H50A 0.9600
C50 H50B 0.9600
C50 H50C 0.9600
C47 H47A 0.9600
C47 H47B 0.9600
C47 H47C 0.9600
C44 H44A 0.9600
C44 H44B 0.9600
C44 H44C 0.9600
C51 C52 1.479(9)
C51 H51A 0.9600
C51 H51B 0.9600
C51 H51C 0.9600
C52 C53 1.457(9)
C53 H53A 0.9600
C53 H53B 0.9600
C53 H53C 0.9600
O2 C55 1.206(7)
C55 C56 1.445(9)
C55 C54 1.474(9)
C54 H54A 0.9600
C54 H54B 0.9600
C54 H54C 0.9600
C56 H56A 0.9600
C56 H56B 0.9600
C56 H56C 0.9600

loop_
_platon_squeeze_void_nr
_platon_squeeze_void_average_x
_platon_squeeze_void_average_y
_platon_squeeze_void_average_z
_platon_squeeze_void_volume
_platon_squeeze_void_count_electrons
1 0.500 0.000 0.500 348.9 23.5
